data_4087917
loop_
_publ_author_name
'Ruiz, Javier'
'Mesa, Alejandro F.'
'Sol, Daniel'

_publ_section_title
;
 1,3-Dimethyl-4-(diphenylphosphino)imidazolium Triflate: A Functionalized
 Ionic Liquid with Ambivalent Coordination Capability
;
_journal_issue 20
_journal_name_full Organometallics
_journal_page_first 5129
_journal_paper_doi 10.1021/acs.organomet.5b00722
_journal_volume 34
_journal_year 2015
_chemical_absolute_configuration ad
_chemical_formula_moiety 'C35 H36 Cl N4 O P2 Rh, 2(C F3 O3 S)'
_chemical_formula_sum 'C37 H36 Cl F6 N4 O7 P2 Rh S2'
_chemical_formula_weight 1027.12
_chemical_name_systematic DS-96
_space_group_crystal_system monoclinic
_space_group_IT_number 9
_space_group_name_Hall 'C -2yc'
_space_group_name_H-M_alt 'C 1 c 1'
_atom_sites_solution_hydrogens geom
_atom_sites_solution_primary dual
_atom_sites_solution_secondary difmap
_audit_creation_date 2015-02-02T17:35:57-00:00
_audit_creation_method 'WinGX routine CIF_UPDATE'
_cell_angle_alpha 90
_cell_angle_beta 98.0744(11)
_cell_angle_gamma 90
_cell_formula_units_Z 4
_cell_length_a 8.3407(2)
_cell_length_b 19.9152(5)
_cell_length_c 25.3728(5)
_cell_measurement_reflns_used 9938
_cell_measurement_temperature 100(2)
_cell_measurement_theta_max 28.03
_cell_measurement_theta_min 2.2
_cell_measurement_wavelength 0.71073
_cell_volume 4172.81(17)
_computing_cell_refinement 'SAINT V8.34A integration software'
_computing_data_collection 'Bruker APEX2 software'
_computing_data_reduction 'SORTAV (Blessing, 1995)'
_computing_molecular_graphics 'ORTEP-3 for Windows (Farrugia, 2012)'
_computing_publication_material 'WinGX publication routines (Farrugia, 2012)'
_computing_structure_refinement 'SHELXL-2014/7 (Sheldrick, 2014)'
_computing_structure_solution 'SHELXT-2014 (Sheldrick, 2014)'
_diffrn_ambient_temperature 100(2)
_diffrn_detector 'APEX-II CCD'
_diffrn_measured_fraction_theta_full 1
_diffrn_measured_fraction_theta_max 0.998
_diffrn_measurement_device '\k-geometry diffractometer'
_diffrn_measurement_device_type 'Bruker APEX-II'
_diffrn_measurement_method '\f or \w oscillation scans'
_diffrn_orient_matrix_UB_11 0.010441
_diffrn_orient_matrix_UB_12 -0.048356
_diffrn_orient_matrix_UB_13 0.010542
_diffrn_orient_matrix_UB_21 0.120578
_diffrn_orient_matrix_UB_22 0.00376
_diffrn_orient_matrix_UB_23 0.003448
_diffrn_orient_matrix_UB_31 0.003958
_diffrn_orient_matrix_UB_32 0.012996
_diffrn_orient_matrix_UB_33 0.03823
_diffrn_radiation_monochromator graphite
_diffrn_radiation_probe x-ray
_diffrn_radiation_type MoK\a
_diffrn_radiation_wavelength 0.71073
_diffrn_reflns_av_R_equivalents 0.053
_diffrn_reflns_av_unetI/netI 0.0476
_diffrn_reflns_Laue_measured_fraction_full 1
_diffrn_reflns_Laue_measured_fraction_max 0.998
_diffrn_reflns_limit_h_max 11
_diffrn_reflns_limit_h_min -11
_diffrn_reflns_limit_k_max 28
_diffrn_reflns_limit_k_min -28
_diffrn_reflns_limit_l_max 35
_diffrn_reflns_limit_l_min -36
_diffrn_reflns_number 94360
_diffrn_reflns_point_group_measured_fraction_full 1
_diffrn_reflns_point_group_measured_fraction_max 0.994
_diffrn_reflns_reduction_process
;
        Scaled and merged with Sortav
        R.H. Blessing, (1987) Cryst. Rev. 1, 3-58
        R.H. Blessing, (1989) J. Appl. Cryst. 22, 396-397
;
_diffrn_reflns_theta_full 25.242
_diffrn_reflns_theta_max 30.603
_diffrn_reflns_theta_min 1.621
_diffrn_source 'sealed x-ray tube'
_diffrn_standards_number 0
_exptl_absorpt_coefficient_mu 0.73
_exptl_absorpt_correction_T_max 0.934
_exptl_absorpt_correction_T_min 0.885
_exptl_absorpt_correction_type multi-scan
_exptl_absorpt_process_details
;
SADABS-2014/5 - Bruker AXS area detector scaling and absorption correction
;
_exptl_crystal_colour yellow
_exptl_crystal_density_diffrn 1.635
_exptl_crystal_density_method 'not measured'
_exptl_crystal_description Plate
_exptl_crystal_F_000 2080
_exptl_crystal_size_max 0.18
_exptl_crystal_size_mid 0.14
_exptl_crystal_size_min 0.06
_refine_diff_density_max 0.47
_refine_diff_density_min -0.344
_refine_diff_density_rms 0.072
_refine_ls_abs_structure_details
;
 Flack x determined using 5008 quotients [(I+)-(I-)]/[(I+)+(I-)]
 (Parsons, Flack and Wagner, Acta Cryst. B69 (2013) 249-259).
;
_refine_ls_abs_structure_Flack -0.032(7)
_refine_ls_extinction_method none
_refine_ls_goodness_of_fit_ref 1.023
_refine_ls_hydrogen_treatment constr
_refine_ls_matrix_type full
_refine_ls_number_constraints 0
_refine_ls_number_parameters 618
_refine_ls_number_reflns 12754
_refine_ls_number_restraints 116
_refine_ls_restrained_S_all 1.025
_refine_ls_R_factor_all 0.0425
_refine_ls_R_factor_gt 0.0317
_refine_ls_shift/su_max 0.001
_refine_ls_shift/su_mean 0
_refine_ls_structure_factor_coef Fsqd
_refine_ls_weighting_details 'w=1/[\s^2^(Fo^2^)+(0.0310P)^2^] where P=(Fo^2^+2Fc^2^)/3'
_refine_ls_weighting_scheme calc
_refine_ls_wR_factor_gt 0.0584
_refine_ls_wR_factor_ref 0.0617
_reflns_Friedel_coverage 0.99
_reflns_Friedel_fraction_full 1
_reflns_Friedel_fraction_max 0.99
_reflns_number_gt 11239
_reflns_number_total 12754
_reflns_threshold_expression 'I > 2\s(I)'
_cod_data_source_file om5b00722_si_002.cif
_cod_data_source_block '[10](OTf)2'
_cod_original_sg_symbol_H-M 'C c'
_cod_database_code 4087917
_shelx_estimated_absorpt_t_min 0.88
_shelx_estimated_absorpt_t_max 0.958

loop_
_space_group_symop_operation_xyz
'x, y, z'
'x, -y, z+1/2'
'x+1/2, y+1/2, z'
'x+1/2, -y+1/2, z+1/2'

loop_
_atom_site_label
_atom_site_type_symbol
_atom_site_fract_x
_atom_site_fract_y
_atom_site_fract_z
_atom_site_U_iso_or_equiv
_atom_site_adp_type
_atom_site_occupancy
_atom_site_site_symmetry_order
_atom_site_calc_flag
_atom_site_refinement_flags_posn
_atom_site_refinement_flags_adp
_atom_site_refinement_flags_occupancy
_atom_site_disorder_assembly
_atom_site_disorder_group
Rh1 Rh 0.75309(2) 0.36543(2) 0.20245(2) 0.01289(6) Uani 1 1 d . . . . .
Cl1 Cl 0.61137(10) 0.26768(4) 0.21970(3) 0.02125(17) Uani 1 1 d . . . . .
C1 C 0.8590(4) 0.44260(18) 0.18921(13) 0.0205(7) Uani 1 1 d . . . . .
O2 O 0.9234(4) 0.49202(13) 0.18303(11) 0.0360(7) Uani 1 1 d . . . . .
P11 P 0.65625(9) 0.42476(4) 0.26922(3) 0.01305(16) Uani 1 1 d . . . . .
N11 N 0.4937(3) 0.31235(14) 0.38010(10) 0.0190(6) Uani 1 1 d . . . . .
C11 C 0.5040(5) 0.2763(2) 0.43067(14) 0.0316(9) Uani 1 1 d . . . . .
H11A H 0.3946 0.2665 0.4384 0.047 Uiso 1 1 calc R U . . .
H11B H 0.561 0.3042 0.4592 0.047 Uiso 1 1 calc R U . . .
H11C H 0.5633 0.2342 0.4283 0.047 Uiso 1 1 calc R U . . .
C12 C 0.3677(4) 0.31078(17) 0.34170(13) 0.0201(7) Uani 1 1 d . . . . .
H12 H 0.2701 0.2866 0.343 0.024 Uiso 1 1 calc R U . . .
N13 N 0.3999(3) 0.34823(15) 0.30148(10) 0.0175(6) Uani 1 1 d . . . . .
C13 C 0.2879(4) 0.35882(19) 0.25259(14) 0.0262(8) Uani 1 1 d . . . . .
H13A H 0.1873 0.3342 0.2546 0.039 Uiso 1 1 calc R U . . .
H13B H 0.3371 0.3426 0.2221 0.039 Uiso 1 1 calc R U . . .
H13C H 0.264 0.4068 0.2482 0.039 Uiso 1 1 calc R U . . .
C14 C 0.5539(4) 0.37615(16) 0.31441(13) 0.0136(7) Uani 1 1 d . . . . .
C15 C 0.6103(4) 0.35307(18) 0.36392(14) 0.0170(7) Uani 1 1 d . . . . .
H15 H 0.7125 0.3633 0.3839 0.02 Uiso 1 1 calc R U . . .
C21 C 0.5108(4) 0.49058(16) 0.24887(12) 0.0152(6) Uani 1 1 d . . . . .
C22 C 0.4798(4) 0.50863(17) 0.19499(13) 0.0187(7) Uani 1 1 d . . . . .
H22 H 0.541 0.4891 0.1701 0.022 Uiso 1 1 calc R U . . .
C23 C 0.3601(4) 0.55483(17) 0.17830(13) 0.0213(7) Uani 1 1 d . . . . .
H23 H 0.3379 0.5663 0.1417 0.026 Uiso 1 1 calc R U . . .
C24 C 0.2724(4) 0.58453(18) 0.21411(13) 0.0236(8) Uani 1 1 d . . . . .
H24 H 0.1913 0.6168 0.2023 0.028 Uiso 1 1 calc R U . . .
C25 C 0.3031(5) 0.56712(18) 0.26758(14) 0.0263(8) Uani 1 1 d . . . . .
H25 H 0.2419 0.5872 0.2923 0.032 Uiso 1 1 calc R U . . .
C26 C 0.4221(4) 0.52082(17) 0.28514(13) 0.0212(7) Uani 1 1 d . . . . .
H26 H 0.4434 0.5096 0.3218 0.025 Uiso 1 1 calc R U . . .
C31 C 0.8203(4) 0.46157(17) 0.31477(11) 0.0155(6) Uani 1 1 d . . . . .
C32 C 0.8273(5) 0.52987(18) 0.32751(13) 0.0221(8) Uani 1 1 d . . . . .
H32 H 0.7398 0.5586 0.3144 0.027 Uiso 1 1 calc R U . . .
C33 C 0.9611(5) 0.5556(2) 0.35914(14) 0.0288(9) Uani 1 1 d . . . . .
H33 H 0.9669 0.6022 0.367 0.035 Uiso 1 1 calc R U . . .
C34 C 1.0878(5) 0.5134(2) 0.37965(13) 0.0299(9) Uani 1 1 d . . . . .
H34 H 1.1796 0.5314 0.4015 0.036 Uiso 1 1 calc R U . . .
C35 C 1.0810(4) 0.4462(2) 0.36854(13) 0.0253(8) Uani 1 1 d . . . . .
H35 H 1.1661 0.4175 0.3837 0.03 Uiso 1 1 calc R U . . .
C36 C 0.9494(4) 0.41984(18) 0.33504(13) 0.0211(7) Uani 1 1 d . . . . .
H36 H 0.9472 0.3735 0.326 0.025 Uiso 1 1 calc R U . . .
P41 P 0.86660(10) 0.30367(4) 0.13984(3) 0.01361(16) Uani 1 1 d . . . . .
N41 N 0.6014(3) 0.16616(15) 0.05268(10) 0.0202(6) Uani 1 1 d . . . . .
C41 C 0.5681(5) 0.1009(2) 0.02693(16) 0.0303(9) Uani 1 1 d . . . . .
H41A H 0.5272 0.0699 0.0519 0.046 Uiso 1 1 calc R U . . .
H41B H 0.6681 0.0829 0.0163 0.046 Uiso 1 1 calc R U . . .
H41C H 0.4868 0.1064 -0.0046 0.046 Uiso 1 1 calc R U . . .
C42 C 0.4962(4) 0.21550(19) 0.05172(13) 0.0212(7) Uani 1 1 d . . . . .
H42 H 0.3876 0.2142 0.0345 0.025 Uiso 1 1 calc R U . . .
N43 N 0.5657(3) 0.26737(15) 0.07864(10) 0.0197(6) Uani 1 1 d . . . . .
C43 C 0.4860(5) 0.3315(2) 0.08443(15) 0.0345(10) Uani 1 1 d . . . . .
H43A H 0.3796 0.3316 0.0624 0.052 Uiso 1 1 calc R U . . .
H43B H 0.5523 0.3679 0.073 0.052 Uiso 1 1 calc R U . . .
H43C H 0.4725 0.3382 0.1218 0.052 Uiso 1 1 calc R U . . .
C44 C 0.7247(4) 0.24992(16) 0.09836(12) 0.0157(6) Uani 1 1 d . . . . .
C45 C 0.7443(4) 0.18671(17) 0.08128(12) 0.0171(7) Uani 1 1 d . . . . .
H45 H 0.8408 0.1609 0.088 0.021 Uiso 1 1 calc R U . . .
C51 C 1.0172(4) 0.24312(16) 0.16856(12) 0.0142(6) Uani 1 1 d . . . . .
C52 C 1.0252(4) 0.22540(16) 0.22179(12) 0.0164(6) Uani 1 1 d . . . . .
H52 H 0.9502 0.244 0.2427 0.02 Uiso 1 1 calc R U . . .
C53 C 1.1428(4) 0.18047(16) 0.24466(13) 0.0191(7) Uani 1 1 d . . . . .
H53 H 1.149 0.1691 0.2812 0.023 Uiso 1 1 calc R U . . .
C54 C 1.2500(5) 0.15262(17) 0.21437(12) 0.0218(8) Uani 1 1 d . . . . .
H54 H 1.3306 0.1223 0.2301 0.026 Uiso 1 1 calc R U . . .
C55 C 1.2406(4) 0.16879(18) 0.16069(14) 0.0226(7) Uani 1 1 d . . . . .
H55 H 1.3127 0.1485 0.1396 0.027 Uiso 1 1 calc R U . . .
C56 C 1.1267(4) 0.21425(17) 0.13802(13) 0.0189(7) Uani 1 1 d . . . . .
H56 H 1.1224 0.2261 0.1016 0.023 Uiso 1 1 calc R U . . .
C61 C 0.9658(4) 0.34993(18) 0.09168(13) 0.0161(7) Uani 1 1 d . . . . .
C62 C 0.9126(5) 0.3473(2) 0.03702(14) 0.0219(8) Uani 1 1 d . . . . .
H62 H 0.8253 0.3187 0.0235 0.026 Uiso 1 1 calc R U . . .
C63 C 0.9878(5) 0.38670(19) 0.00259(13) 0.0278(8) Uani 1 1 d . . . . .
H63 H 0.9507 0.3854 -0.0345 0.033 Uiso 1 1 calc R U . . .
C64 C 1.1156(5) 0.42768(18) 0.02169(13) 0.0252(8) Uani 1 1 d . . . . .
H64 H 1.1671 0.454 -0.0023 0.03 Uiso 1 1 calc R U . . .
C65 C 1.1692(4) 0.43058(17) 0.07583(13) 0.0200(7) Uani 1 1 d . . . . .
H65 H 1.2571 0.4591 0.089 0.024 Uiso 1 1 calc R U . . .
C66 C 1.0949(4) 0.39204(18) 0.11066(12) 0.0177(7) Uani 1 1 d . . . . .
H66 H 1.1319 0.3942 0.1478 0.021 Uiso 1 1 calc R U . . .
S71 S 0.00627(10) 0.24508(5) 0.41302(3) 0.02182(18) Uani 1 1 d . . . . .
O72 O 0.1416(3) 0.22431(17) 0.45095(11) 0.0417(8) Uani 1 1 d . . . . .
O73 O -0.1000(3) 0.29239(13) 0.43329(9) 0.0260(6) Uani 1 1 d . . . . .
O74 O 0.0420(3) 0.25859(14) 0.36015(10) 0.0310(6) Uani 1 1 d . . . . .
C75 C -0.1181(5) 0.1700(2) 0.40254(15) 0.0305(9) Uani 1 1 d . . . . .
F76 F -0.2491(3) 0.18119(12) 0.36692(9) 0.0405(6) Uani 1 1 d . . . . .
F77 F -0.1703(3) 0.15110(13) 0.44779(10) 0.0475(7) Uani 1 1 d . . . . .
F78 F -0.0376(4) 0.11901(13) 0.38533(10) 0.0479(7) Uani 1 1 d . . . . .
S81A S 0.1169(2) -0.05616(8) 0.54324(6) 0.0232(5) Uani 0.578(3) 1 d . U P A 1
O82A O -0.041(3) -0.0599(10) 0.5579(9) 0.035(3) Uani 0.578(3) 1 d . U P A 1
O83A O 0.2308(8) -0.0153(3) 0.5750(2) 0.0464(16) Uani 0.578(3) 1 d . U P A 1
O84A O 0.177(2) -0.1222(10) 0.5307(9) 0.028(3) Uani 0.578(3) 1 d . U P A 1
C85A C 0.0939(9) -0.0149(3) 0.4791(3) 0.0296(15) Uani 0.578(3) 1 d . U P A 1
F86A F 0.220(2) -0.0147(11) 0.4551(6) 0.053(3) Uani 0.578(3) 1 d . U P A 1
F87A F 0.0509(18) 0.0488(7) 0.4832(5) 0.059(3) Uani 0.578(3) 1 d . U P A 1
F88A F -0.0258(5) -0.0427(3) 0.44505(16) 0.0426(12) Uani 0.578(3) 1 d . U P A 1
S81B S 0.0345(3) -0.07617(11) 0.51435(8) 0.0207(6) Uani 0.422(3) 1 d . U P A 2
O82B O -0.0729(8) -0.0792(4) 0.4647(3) 0.0318(16) Uani 0.422(3) 1 d . U P A 2
O83B O -0.045(4) -0.0506(16) 0.5585(12) 0.043(6) Uani 0.422(3) 1 d . U P A 2
O84B O 0.144(3) -0.1294(13) 0.5242(13) 0.028(4) Uani 0.422(3) 1 d . U P A 2
C85B C 0.1607(12) -0.0026(5) 0.5078(4) 0.0286(18) Uani 0.422(3) 1 d . U P A 2
F86B F 0.2637(7) 0.0072(3) 0.5509(3) 0.0355(14) Uani 0.422(3) 1 d . U P A 2
F87B F 0.0735(18) 0.0527(9) 0.4987(6) 0.042(3) Uani 0.422(3) 1 d . U P A 2
F88B F 0.248(2) -0.0139(12) 0.4666(8) 0.034(3) Uani 0.422(3) 1 d . U P A 2

loop_
_atom_site_aniso_label
_atom_site_aniso_U_11
_atom_site_aniso_U_22
_atom_site_aniso_U_33
_atom_site_aniso_U_23
_atom_site_aniso_U_13
_atom_site_aniso_U_12
Rh1 0.01594(11) 0.01139(10) 0.01176(9) -0.00109(10) 0.00334(7) -0.00067(11)
Cl1 0.0253(4) 0.0155(4) 0.0245(4) -0.0033(3) 0.0088(3) -0.0053(3)
C1 0.0249(18) 0.0187(18) 0.0205(16) -0.0014(13) 0.0119(13) 0.0034(15)
O2 0.0452(17) 0.0177(14) 0.0512(17) -0.0038(12) 0.0279(14) -0.0065(13)
P11 0.0151(4) 0.0124(4) 0.0119(4) -0.0006(3) 0.0028(3) -0.0016(3)
N11 0.0179(14) 0.0217(15) 0.0192(13) 0.0036(11) 0.0086(11) -0.0009(12)
C11 0.032(2) 0.040(2) 0.0252(18) 0.0169(16) 0.0107(16) 0.0002(18)
C12 0.0173(17) 0.0190(18) 0.0252(17) -0.0011(14) 0.0074(13) -0.0036(14)
N13 0.0159(14) 0.0186(15) 0.0180(13) -0.0016(11) 0.0021(11) -0.0033(11)
C13 0.0201(18) 0.031(2) 0.0257(18) -0.0016(15) -0.0043(14) -0.0055(15)
C14 0.0110(16) 0.0160(17) 0.0146(15) -0.0026(13) 0.0040(12) -0.0015(13)
C15 0.0163(17) 0.0166(18) 0.0187(17) -0.0020(13) 0.0042(13) -0.0028(14)
C21 0.0164(16) 0.0136(16) 0.0157(14) 0.0002(12) 0.0031(12) -0.0012(13)
C22 0.0211(17) 0.0170(17) 0.0188(15) -0.0008(13) 0.0053(13) -0.0029(14)
C23 0.0238(18) 0.0191(17) 0.0202(16) 0.0047(13) 0.0001(13) -0.0002(14)
C24 0.0212(19) 0.0172(17) 0.031(2) 0.0015(13) -0.0001(15) 0.0032(14)
C25 0.0276(19) 0.0220(19) 0.0314(19) -0.0018(15) 0.0114(15) 0.0064(16)
C26 0.0254(18) 0.0208(18) 0.0188(15) 0.0014(13) 0.0081(13) 0.0015(14)
C31 0.0184(16) 0.0170(17) 0.0119(14) -0.0016(12) 0.0047(11) -0.0051(13)
C32 0.032(2) 0.0184(18) 0.0157(16) 0.0001(13) 0.0040(14) -0.0044(16)
C33 0.044(3) 0.024(2) 0.0203(17) -0.0084(15) 0.0086(16) -0.0154(19)
C34 0.026(2) 0.047(3) 0.0166(16) -0.0087(16) 0.0026(14) -0.0192(18)
C35 0.0195(18) 0.035(2) 0.0215(17) -0.0010(15) 0.0035(14) -0.0027(16)
C36 0.0188(17) 0.0214(18) 0.0230(16) -0.0034(14) 0.0027(13) -0.0002(14)
P41 0.0156(4) 0.0137(4) 0.0113(3) -0.0014(3) 0.0010(3) 0.0007(3)
N41 0.0210(15) 0.0212(16) 0.0174(13) 0.0004(11) -0.0005(11) -0.0055(12)
C41 0.027(2) 0.023(2) 0.038(2) -0.0041(17) -0.0037(16) -0.0100(17)
C42 0.0159(16) 0.030(2) 0.0172(15) -0.0018(14) 0.0009(12) -0.0016(15)
N43 0.0171(14) 0.0263(16) 0.0153(13) -0.0049(11) 0.0006(11) 0.0052(12)
C43 0.033(2) 0.040(2) 0.0273(19) -0.0111(17) -0.0078(16) 0.0193(19)
C44 0.0145(16) 0.0187(17) 0.0139(14) 0.0009(12) 0.0014(12) 0.0018(13)
C45 0.0165(16) 0.0168(17) 0.0180(15) 0.0009(12) 0.0017(12) -0.0017(13)
C51 0.0148(15) 0.0112(15) 0.0159(14) -0.0029(12) -0.0002(11) -0.0007(12)
C52 0.0190(16) 0.0126(16) 0.0176(15) -0.0009(12) 0.0022(12) 0.0001(13)
C53 0.0245(18) 0.0148(17) 0.0171(15) 0.0030(13) -0.0003(13) -0.0013(14)
C54 0.0194(16) 0.0172(16) 0.026(2) 0.0045(13) -0.0055(16) -0.0004(15)
C55 0.0187(17) 0.0224(19) 0.0274(18) 0.0016(15) 0.0053(14) 0.0036(15)
C56 0.0207(17) 0.0183(17) 0.0172(15) -0.0006(13) 0.0005(13) -0.0008(13)
C61 0.0204(18) 0.0150(16) 0.0133(15) -0.0007(13) 0.0036(13) 0.0060(14)
C62 0.029(2) 0.0236(19) 0.0136(16) -0.0044(14) 0.0033(14) -0.0057(17)
C63 0.045(2) 0.028(2) 0.0121(15) 0.0005(14) 0.0090(15) 0.0004(18)
C64 0.036(2) 0.0208(19) 0.0219(16) 0.0027(14) 0.0153(15) 0.0020(16)
C65 0.0182(17) 0.0152(17) 0.0275(17) -0.0005(13) 0.0063(14) 0.0030(13)
C66 0.0172(16) 0.0217(18) 0.0147(15) 0.0004(13) 0.0038(12) 0.0049(14)
S71 0.0165(4) 0.0281(5) 0.0205(4) 0.0021(3) 0.0014(3) -0.0012(4)
O72 0.0238(15) 0.062(2) 0.0361(16) 0.0024(14) -0.0056(12) 0.0119(14)
O73 0.0257(14) 0.0281(14) 0.0236(13) -0.0003(11) 0.0012(10) 0.0021(11)
O74 0.0294(14) 0.0385(17) 0.0275(13) 0.0049(12) 0.0123(11) -0.0052(12)
C75 0.034(2) 0.026(2) 0.035(2) 0.0044(16) 0.0158(18) 0.0022(17)
F76 0.0330(13) 0.0435(15) 0.0439(13) -0.0085(11) 0.0015(11) -0.0145(11)
F77 0.0631(18) 0.0383(15) 0.0474(14) 0.0136(11) 0.0298(13) -0.0047(13)
F78 0.071(2) 0.0256(14) 0.0506(16) -0.0041(11) 0.0204(14) 0.0042(13)
S81A 0.0242(9) 0.0278(9) 0.0182(8) 0.0014(6) 0.0053(7) -0.0025(7)
O82A 0.040(6) 0.025(4) 0.046(7) 0.010(4) 0.023(5) 0.008(3)
O83A 0.062(4) 0.047(4) 0.028(3) -0.001(3) -0.004(3) -0.024(3)
O84A 0.023(6) 0.028(5) 0.031(6) 0.007(4) 0.003(5) 0.006(4)
C85A 0.041(4) 0.025(3) 0.024(3) 0.003(3) 0.008(3) 0.004(3)
F86A 0.053(7) 0.075(5) 0.032(6) 0.017(4) 0.017(5) 0.000(5)
F87A 0.109(8) 0.022(3) 0.042(5) 0.008(3) 0.000(4) 0.018(4)
F88A 0.044(3) 0.053(3) 0.027(2) -0.003(2) -0.0104(18) 0.006(2)
S81B 0.0180(11) 0.0226(11) 0.0216(11) -0.0001(8) 0.0036(8) -0.0006(8)
O82B 0.020(3) 0.037(4) 0.035(3) -0.007(3) -0.007(3) -0.001(3)
O83B 0.028(7) 0.066(14) 0.038(8) -0.020(8) 0.018(6) 0.002(8)
O84B 0.024(8) 0.019(5) 0.038(7) 0.003(4) -0.006(5) -0.004(5)
C85B 0.030(4) 0.027(4) 0.031(4) 0.004(3) 0.010(3) 0.006(3)
F86B 0.035(3) 0.031(3) 0.039(3) -0.003(3) -0.001(3) -0.010(3)
F87B 0.039(4) 0.024(4) 0.063(9) 0.007(5) 0.003(5) 0.003(3)
F88B 0.025(5) 0.046(5) 0.033(7) 0.023(5) 0.011(4) -0.001(4)

loop_
_atom_type_symbol
_atom_type_description
_atom_type_scat_dispersion_real
_atom_type_scat_dispersion_imag
_atom_type_scat_source
C C 0.0033 0.0016 'International Tables Vol C Tables 4.2.6.8 and 6.1.1.4'
H H 0 0 'International Tables Vol C Tables 4.2.6.8 and 6.1.1.4'
Cl Cl 0.1484 0.1585 'International Tables Vol C Tables 4.2.6.8 and 6.1.1.4'
F F 0.0171 0.0103 'International Tables Vol C Tables 4.2.6.8 and 6.1.1.4'
N N 0.0061 0.0033 'International Tables Vol C Tables 4.2.6.8 and 6.1.1.4'
O O 0.0106 0.006 'International Tables Vol C Tables 4.2.6.8 and 6.1.1.4'
P P 0.1023 0.0942 'International Tables Vol C Tables 4.2.6.8 and 6.1.1.4'
Rh Rh -1.1178 0.9187 'International Tables Vol C Tables 4.2.6.8 and 6.1.1.4'
S S 0.1246 0.1234 'International Tables Vol C Tables 4.2.6.8 and 6.1.1.4'

loop_
_geom_angle_atom_site_label_1
_geom_angle_atom_site_label_2
_geom_angle_atom_site_label_3
_geom_angle
C1 Rh1 P11 86.11(10)
C1 Rh1 P41 93.78(10)
P11 Rh1 P41 175.80(3)
C1 Rh1 Cl1 178.64(11)
P11 Rh1 Cl1 92.89(3)
P41 Rh1 Cl1 87.28(3)
O2 C1 Rh1 176.9(3)
C14 P11 C21 102.23(15)
C14 P11 C31 101.15(14)
C21 P11 C31 107.68(15)
C14 P11 Rh1 116.00(11)
C21 P11 Rh1 116.85(10)
C31 P11 Rh1 111.37(11)
C12 N11 C15 108.4(3)
C12 N11 C11 125.1(3)
C15 N11 C11 126.5(3)
N11 C11 H11A 109.5
N11 C11 H11B 109.5
H11A C11 H11B 109.5
N11 C11 H11C 109.5
H11A C11 H11C 109.5
H11B C11 H11C 109.5
N13 C12 N11 109.1(3)
N13 C12 H12 125.5
N11 C12 H12 125.5
C12 N13 C14 108.9(3)
C12 N13 C13 124.2(3)
C14 N13 C13 126.9(3)
N13 C13 H13A 109.5
N13 C13 H13B 109.5
H13A C13 H13B 109.5
N13 C13 H13C 109.5
H13A C13 H13C 109.5
H13B C13 H13C 109.5
C15 C14 N13 105.7(3)
C15 C14 P11 129.5(3)
N13 C14 P11 124.5(2)
C14 C15 N11 108.0(3)
C14 C15 H15 126
N11 C15 H15 126
C26 C21 C22 119.3(3)
C26 C21 P11 121.3(2)
C22 C21 P11 119.2(2)
C23 C22 C21 119.8(3)
C23 C22 H22 120.1
C21 C22 H22 120.1
C24 C23 C22 120.8(3)
C24 C23 H23 119.6
C22 C23 H23 119.6
C23 C24 C25 119.7(3)
C23 C24 H24 120.2
C25 C24 H24 120.2
C26 C25 C24 120.5(3)
C26 C25 H25 119.8
C24 C25 H25 119.8
C25 C26 C21 119.9(3)
C25 C26 H26 120
C21 C26 H26 120
C32 C31 C36 119.2(3)
C32 C31 P11 122.9(3)
C36 C31 P11 117.8(3)
C33 C32 C31 120.0(4)
C33 C32 H32 120
C31 C32 H32 120
C32 C33 C34 120.2(4)
C32 C33 H33 119.9
C34 C33 H33 119.9
C35 C34 C33 120.4(3)
C35 C34 H34 119.8
C33 C34 H34 119.8
C34 C35 C36 120.1(4)
C34 C35 H35 120
C36 C35 H35 120
C35 C36 C31 120.0(3)
C35 C36 H36 120
C31 C36 H36 120
C44 P41 C51 101.45(14)
C44 P41 C61 103.29(15)
C51 P41 C61 104.54(15)
C44 P41 Rh1 114.50(11)
C51 P41 Rh1 113.80(10)
C61 P41 Rh1 117.41(11)
C42 N41 C45 108.4(3)
C42 N41 C41 124.8(3)
C45 N41 C41 126.8(3)
N41 C41 H41A 109.5
N41 C41 H41B 109.5
H41A C41 H41B 109.5
N41 C41 H41C 109.5
H41A C41 H41C 109.5
H41B C41 H41C 109.5
N41 C42 N43 109.3(3)
N41 C42 H42 125.4
N43 C42 H42 125.4
C42 N43 C44 108.4(3)
C42 N43 C43 124.2(3)
C44 N43 C43 127.4(3)
N43 C43 H43A 109.5
N43 C43 H43B 109.5
H43A C43 H43B 109.5
N43 C43 H43C 109.5
H43A C43 H43C 109.5
H43B C43 H43C 109.5
C45 C44 N43 105.6(3)
C45 C44 P41 129.6(2)
N43 C44 P41 124.8(2)
C44 C45 N41 108.3(3)
C44 C45 H45 125.8
N41 C45 H45 125.8
C52 C51 C56 119.2(3)
C52 C51 P41 119.6(2)
C56 C51 P41 121.2(2)
C51 C52 C53 120.2(3)
C51 C52 H52 119.9
C53 C52 H52 119.9
C54 C53 C52 120.1(3)
C54 C53 H53 120
C52 C53 H53 120
C53 C54 C55 120.2(3)
C53 C54 H54 119.9
C55 C54 H54 119.9
C56 C55 C54 120.1(3)
C56 C55 H55 119.9
C54 C55 H55 119.9
C55 C56 C51 120.2(3)
C55 C56 H56 119.9
C51 C56 H56 119.9
C66 C61 C62 119.2(3)
C66 C61 P41 118.3(2)
C62 C61 P41 122.5(3)
C63 C62 C61 119.7(4)
C63 C62 H62 120.2
C61 C62 H62 120.2
C64 C63 C62 120.7(3)
C64 C63 H63 119.7
C62 C63 H63 119.7
C63 C64 C65 120.0(3)
C63 C64 H64 120
C65 C64 H64 120
C66 C65 C64 120.0(3)
C66 C65 H65 120
C64 C65 H65 120
C65 C66 C61 120.5(3)
C65 C66 H66 119.8
C61 C66 H66 119.8
O73 S71 O72 114.49(17)
O73 S71 O74 115.45(16)
O72 S71 O74 115.58(17)
O73 S71 C75 102.94(16)
O72 S71 C75 103.85(19)
O74 S71 C75 101.88(16)
F78 C75 F76 108.0(3)
F78 C75 F77 108.0(3)
F76 C75 F77 107.1(3)
F78 C75 S71 112.0(3)
F76 C75 S71 110.9(3)
F77 C75 S71 110.7(3)
O83A S81A O82A 117.0(11)
O83A S81A O84A 114.9(7)
O82A S81A O84A 111.6(12)
O83A S81A C85A 103.2(4)
O82A S81A C85A 105.9(9)
O84A S81A C85A 102.2(9)
F86A C85A F87A 106.3(13)
F86A C85A F88A 106.1(9)
F87A C85A F88A 105.0(8)
F86A C85A S81A 115.9(9)
F87A C85A S81A 111.2(7)
F88A C85A S81A 111.5(5)
O84B S81B O82B 115.7(11)
O84B S81B O83B 118.7(19)
O82B S81B O83B 112.8(14)
O84B S81B C85B 104.8(11)
O82B S81B C85B 104.5(5)
O83B S81B C85B 96.8(13)
F86B C85B F87B 107.7(10)
F86B C85B F88B 107.7(11)
F87B C85B F88B 109.9(13)
F86B C85B S81B 111.3(7)
F87B C85B S81B 112.0(9)
F88B C85B S81B 108.2(11)

loop_
_geom_bond_atom_site_label_1
_geom_bond_atom_site_label_2
_geom_bond_distance
Rh1 C1 1.827(4)
Rh1 P11 2.3029(8)
Rh1 P41 2.3142(8)
Rh1 Cl1 2.3502(8)
C1 O2 1.143(4)
P11 C14 1.804(3)
P11 C21 1.811(3)
P11 C31 1.817(3)
N11 C12 1.329(4)
N11 C15 1.373(4)
N11 C11 1.462(4)
C11 H11A 0.98
C11 H11B 0.98
C11 H11C 0.98
C12 N13 1.322(4)
C12 H12 0.95
N13 C14 1.396(4)
N13 C13 1.460(4)
C13 H13A 0.98
C13 H13B 0.98
C13 H13C 0.98
C14 C15 1.358(5)
C15 H15 0.95
C21 C26 1.396(4)
C21 C22 1.402(4)
C22 C23 1.380(5)
C22 H22 0.95
C23 C24 1.377(5)
C23 H23 0.95
C24 C25 1.389(5)
C24 H24 0.95
C25 C26 1.382(5)
C25 H25 0.95
C26 H26 0.95
C31 C32 1.397(5)
C31 C36 1.399(5)
C32 C33 1.379(5)
C32 H32 0.95
C33 C34 1.392(6)
C33 H33 0.95
C34 C35 1.367(5)
C34 H34 0.95
C35 C36 1.394(5)
C35 H35 0.95
C36 H36 0.95
P41 C44 1.818(3)
P41 C51 1.818(3)
P41 C61 1.820(4)
N41 C42 1.315(5)
N41 C45 1.368(4)
N41 C41 1.463(5)
C41 H41A 0.98
C41 H41B 0.98
C41 H41C 0.98
C42 N43 1.326(4)
C42 H42 0.95
N43 C44 1.394(4)
N43 C43 1.457(5)
C43 H43A 0.98
C43 H43B 0.98
C43 H43C 0.98
C44 C45 1.349(5)
C45 H45 0.95
C51 C52 1.388(4)
C51 C56 1.401(5)
C52 C53 1.393(5)
C52 H52 0.95
C53 C54 1.375(5)
C53 H53 0.95
C54 C55 1.391(5)
C54 H54 0.95
C55 C56 1.378(5)
C55 H55 0.95
C56 H56 0.95
C61 C66 1.396(5)
C61 C62 1.397(5)
C62 C63 1.388(5)
C62 H62 0.95
C63 C64 1.375(5)
C63 H63 0.95
C64 C65 1.385(5)
C64 H64 0.95
C65 C66 1.381(5)
C65 H65 0.95
C66 H66 0.95
S71 O73 1.437(3)
S71 O72 1.438(3)
S71 O74 1.440(3)
S71 C75 1.818(4)
C75 F78 1.324(5)
C75 F76 1.335(4)
C75 F77 1.338(4)
S81A O83A 1.414(6)
S81A O82A 1.42(2)
S81A O84A 1.458(19)
S81A C85A 1.809(7)
C85A F86A 1.287(18)
C85A F87A 1.326(15)
C85A F88A 1.345(9)
S81B O84B 1.40(3)
S81B O82B 1.440(6)
S81B O83B 1.47(3)
S81B C85B 1.826(10)
C85B F86B 1.306(12)
C85B F87B 1.322(18)
C85B F88B 1.38(2)

loop_
_geom_torsion_atom_site_label_1
_geom_torsion_atom_site_label_2
_geom_torsion_atom_site_label_3
_geom_torsion_atom_site_label_4
_geom_torsion
C15 N11 C12 N13 0.7(4)
C11 N11 C12 N13 -179.2(3)
N11 C12 N13 C14 -0.6(4)
N11 C12 N13 C13 -179.2(3)
C12 N13 C14 C15 0.2(4)
C13 N13 C14 C15 178.8(3)
C12 N13 C14 P11 174.2(3)
C13 N13 C14 P11 -7.3(5)
C21 P11 C14 C15 -132.0(3)
C31 P11 C14 C15 -21.0(4)
Rh1 P11 C14 C15 99.7(3)
C21 P11 C14 N13 55.5(3)
C31 P11 C14 N13 166.6(3)
Rh1 P11 C14 N13 -72.8(3)
N13 C14 C15 N11 0.2(4)
P11 C14 C15 N11 -173.4(3)
C12 N11 C15 C14 -0.5(4)
C11 N11 C15 C14 179.4(3)
C14 P11 C21 C26 40.0(3)
C31 P11 C21 C26 -66.1(3)
Rh1 P11 C21 C26 167.7(2)
C14 P11 C21 C22 -136.1(3)
C31 P11 C21 C22 117.8(3)
Rh1 P11 C21 C22 -8.3(3)
C26 C21 C22 C23 -1.4(5)
P11 C21 C22 C23 174.8(3)
C21 C22 C23 C24 1.3(5)
C22 C23 C24 C25 -0.9(5)
C23 C24 C25 C26 0.7(6)
C24 C25 C26 C21 -0.8(5)
C22 C21 C26 C25 1.1(5)
P11 C21 C26 C25 -174.9(3)
C14 P11 C31 C32 -109.7(3)
C21 P11 C31 C32 -2.9(3)
Rh1 P11 C31 C32 126.4(3)
C14 P11 C31 C36 74.3(3)
C21 P11 C31 C36 -178.8(2)
Rh1 P11 C31 C36 -49.5(3)
C36 C31 C32 C33 0.8(5)
P11 C31 C32 C33 -175.0(3)
C31 C32 C33 C34 -1.7(5)
C32 C33 C34 C35 0.2(5)
C33 C34 C35 C36 2.2(5)
C34 C35 C36 C31 -3.0(5)
C32 C31 C36 C35 1.5(5)
P11 C31 C36 C35 177.6(2)
C45 N41 C42 N43 0.1(4)
C41 N41 C42 N43 -179.7(3)
N41 C42 N43 C44 -0.5(4)
N41 C42 N43 C43 178.1(3)
C42 N43 C44 C45 0.7(4)
C43 N43 C44 C45 -177.8(3)
C42 N43 C44 P41 -177.8(2)
C43 N43 C44 P41 3.7(5)
C51 P41 C44 C45 -16.3(3)
C61 P41 C44 C45 91.8(3)
Rh1 P41 C44 C45 -139.3(3)
C51 P41 C44 N43 161.8(3)
C61 P41 C44 N43 -90.1(3)
Rh1 P41 C44 N43 38.8(3)
N43 C44 C45 N41 -0.7(3)
P41 C44 C45 N41 177.7(2)
C42 N41 C45 C44 0.4(4)
C41 N41 C45 C44 -179.8(3)
C44 P41 C51 C52 -107.3(3)
C61 P41 C51 C52 145.5(3)
Rh1 P41 C51 C52 16.2(3)
C44 P41 C51 C56 73.2(3)
C61 P41 C51 C56 -34.0(3)
Rh1 P41 C51 C56 -163.3(2)
C56 C51 C52 C53 1.3(5)
P41 C51 C52 C53 -178.3(2)
C51 C52 C53 C54 -1.0(5)
C52 C53 C54 C55 -0.5(5)
C53 C54 C55 C56 1.8(5)
C54 C55 C56 C51 -1.6(5)
C52 C51 C56 C55 0.1(5)
P41 C51 C56 C55 179.6(3)
C44 P41 C61 C66 -174.1(3)
C51 P41 C61 C66 -68.3(3)
Rh1 P41 C61 C66 58.9(3)
C44 P41 C61 C62 9.1(3)
C51 P41 C61 C62 114.9(3)
Rh1 P41 C61 C62 -117.9(3)
C66 C61 C62 C63 -0.4(6)
P41 C61 C62 C63 176.4(3)
C61 C62 C63 C64 0.9(6)
C62 C63 C64 C65 -0.8(6)
C63 C64 C65 C66 0.3(5)
C64 C65 C66 C61 0.1(5)
C62 C61 C66 C65 -0.1(5)
P41 C61 C66 C65 -177.0(3)
O73 S71 C75 F78 -177.8(3)
O72 S71 C75 F78 -58.1(3)
O74 S71 C75 F78 62.3(3)
O73 S71 C75 F76 61.5(3)
O72 S71 C75 F76 -178.8(3)
O74 S71 C75 F76 -58.4(3)
O73 S71 C75 F77 -57.2(3)
O72 S71 C75 F77 62.4(3)
O74 S71 C75 F77 -177.2(3)
O83A S81A C85A F86A 65.8(12)
O82A S81A C85A F86A -170.7(15)
O84A S81A C85A F86A -53.8(13)
O83A S81A C85A F87A -55.8(9)
O82A S81A C85A F87A 67.7(13)
O84A S81A C85A F87A -175.4(11)
O83A S81A C85A F88A -172.7(5)
O82A S81A C85A F88A -49.2(11)
O84A S81A C85A F88A 67.8(8)
O84B S81B C85B F86B -58.9(15)
O82B S81B C85B F86B 178.9(6)
O83B S81B C85B F86B 63.2(15)
O84B S81B C85B F87B -179.5(17)
O82B S81B C85B F87B 58.3(10)
O83B S81B C85B F87B -57.4(16)
O84B S81B C85B F88B 59.2(17)
O82B S81B C85B F88B -63.0(10)
O83B S81B C85B F88B -178.7(16)
